data_1543152
loop_
_publ_author_name
'Vamisetti, Ganga B.'
'Chowdhury, Raghunath'
'Kumar, Mukesh'
'Ghosh, Sunil K.'

_publ_section_title
;
 &#x201C;On Water&#x201D; Organocatalyzed [4 + 2] Cycloaddition of Enones
 and Nitro Dienes for the Enantioselective Synthesis of Densely
 Substituted Cyclohexanones
;
_journal_name_full 'Organic Letters'
_journal_paper_doi 10.1021/acs.orglett.6b00460
_journal_year 2016
_chemical_absolute_configuration ad
_chemical_formula_moiety 'C21 H18 F3 N O3'
_chemical_formula_sum 'C21 H18 F3 N O3'
_chemical_formula_weight 389.36
_space_group_crystal_system orthorhombic
_space_group_IT_number 19
_space_group_name_Hall 'P 2ac 2ab'
_space_group_name_H-M_alt 'P 21 21 21'
_symmetry_space_group_name_Hall 'P 2ac 2ab'
_symmetry_space_group_name_H-M 'P 21 21 21'
_atom_sites_solution_hydrogens geom
_audit_creation_date 2016-01-28
_audit_creation_method
;
Olex2 1.2
(compiled 2015.09.30 svn.r3233 for OlexSys, GUI svn.r5103)
;
_cell_angle_alpha 90
_cell_angle_beta 90
_cell_angle_gamma 90
_cell_formula_units_Z 4
_cell_length_a 6.0481(3)
_cell_length_b 15.9843(8)
_cell_length_c 19.4099(10)
_cell_measurement_reflns_used 2474
_cell_measurement_temperature 293(2)
_cell_measurement_theta_max 68.7190
_cell_measurement_theta_min 3.5710
_cell_volume 1876.45(16)
_computing_cell_refinement
;
CrysAlisPro, Agilent Technologies,
Version 1.171.36.32 (release 02-08-2013 CrysAlis171 .NET)
(compiled Aug  2 2013,16:46:58)
;
_computing_data_collection
;
CrysAlisPro, Agilent Technologies,
Version 1.171.36.32 (release 02-08-2013 CrysAlis171 .NET)
(compiled Aug  2 2013,16:46:58)
;
_computing_data_reduction
;
CrysAlisPro, Agilent Technologies,
Version 1.171.36.32 (release 02-08-2013 CrysAlis171 .NET)
(compiled Aug  2 2013,16:46:58)
;
_computing_molecular_graphics 'Olex2 (Dolomanov et al., 2009)'
_computing_publication_material 'Olex2 (Dolomanov et al., 2009)'
_computing_structure_refinement 'ShelXL (Sheldrick, 2015)'
_computing_structure_solution 'ShelXS (Sheldrick, 2008)'
_diffrn_ambient_temperature 293(2)
_diffrn_detector_area_resol_mean 8.3200
_diffrn_measured_fraction_theta_full 0.995
_diffrn_measured_fraction_theta_max 0.990
_diffrn_measurement_details
;
  1 omega   39.00   77.00   1.0000    1.0000
omega____ theta____ kappa____ phi______ frames
    -        0.0000   57.0000 -120.0000 38

  2 omega  -48.00    7.00   1.0000    1.0000
omega____ theta____ kappa____ phi______ frames
    -        0.0000   57.0000 -120.0000 55

  3 omega -156.00 -110.00   1.0000    1.0000
omega____ theta____ kappa____ phi______ frames
    -      -54.7289 -126.0000   60.0000 46

  4 omega  -68.00  -30.00   1.0000    1.0000
omega____ theta____ kappa____ phi______ frames
    -      -54.7289   30.0000 -150.0000 38

  5 omega -153.00 -112.00   1.0000    1.0000
omega____ theta____ kappa____ phi______ frames
    -      -54.7289  -95.0000  120.0000 41

  6 omega  -14.00   44.00   1.0000    1.0000
omega____ theta____ kappa____ phi______ frames
    -      -54.7289   30.0000 -150.0000 58

  7 omega    2.00   77.00   1.0000    1.0000
omega____ theta____ kappa____ phi______ frames
    -       54.7289  -45.0000    0.0000 75

  8 omega  -45.00  -19.00   1.0000    1.0000
omega____ theta____ kappa____ phi______ frames
    -       54.7289  -45.0000    0.0000 26

  9 omega   19.00  114.00   1.0000    1.0000
omega____ theta____ kappa____ phi______ frames
    -      109.4577 -112.0000 -150.0000 95

 10 omega   59.00  143.00   1.0000    1.0000
omega____ theta____ kappa____ phi______ frames
    -      109.4577   77.0000  120.0000 84

 11 omega   15.00   81.00   1.0000    1.0000
omega____ theta____ kappa____ phi______ frames
    -      109.4577  -50.0000 -180.0000 66

 12 omega   72.00  151.00   1.0000    1.0000
omega____ theta____ kappa____ phi______ frames
    -      109.4577   64.0000 -150.0000 79

 13 omega   85.00  111.00   1.0000    1.0000
omega____ theta____ kappa____ phi______ frames
    -      109.4577  112.0000   30.0000 26

 14 omega   72.00  156.00   1.0000    1.0000
omega____ theta____ kappa____ phi______ frames
    -      109.4577   64.0000 -120.0000 84

 15 omega   11.00   69.00   1.0000    1.0000
omega____ theta____ kappa____ phi______ frames
    -      109.4577  -38.0000   90.0000 58
;
_diffrn_measurement_device_type 'SuperNova, Single source at offset, Titan'
_diffrn_measurement_method '\w scans'
_diffrn_orient_matrix_UB_11 0.0563370000
_diffrn_orient_matrix_UB_12 0.0303442000
_diffrn_orient_matrix_UB_13 0.0733059000
_diffrn_orient_matrix_UB_21 0.0717716000
_diffrn_orient_matrix_UB_22 0.0852866000
_diffrn_orient_matrix_UB_23 -0.0293293000
_diffrn_orient_matrix_UB_31 -0.2377303000
_diffrn_orient_matrix_UB_32 0.0330217000
_diffrn_orient_matrix_UB_33 0.0085305000
_diffrn_radiation_monochromator mirror
_diffrn_radiation_type CuK\a
_diffrn_radiation_wavelength 1.54184
_diffrn_reflns_av_R_equivalents 0.0263
_diffrn_reflns_av_unetI/netI 0.0395
_diffrn_reflns_Laue_measured_fraction_full 0.995
_diffrn_reflns_Laue_measured_fraction_max 0.990
_diffrn_reflns_limit_h_max 6
_diffrn_reflns_limit_h_min -7
_diffrn_reflns_limit_k_max 18
_diffrn_reflns_limit_k_min -19
_diffrn_reflns_limit_l_max 23
_diffrn_reflns_limit_l_min -23
_diffrn_reflns_number 5982
_diffrn_reflns_point_group_measured_fraction_full 0.996
_diffrn_reflns_point_group_measured_fraction_max 0.982
_diffrn_reflns_theta_full 67.684
_diffrn_reflns_theta_max 69.973
_diffrn_reflns_theta_min 4.556
_diffrn_source 'SuperNova (Cu) X-ray Source'
_exptl_absorpt_coefficient_mu 0.955
_exptl_absorpt_correction_T_max 1.00000
_exptl_absorpt_correction_T_min 0.78164
_exptl_absorpt_correction_type multi-scan
_exptl_absorpt_process_details
;
CrysAlisPro, Agilent Technologies,
Version 1.171.36.32 (release 02-08-2013 CrysAlis171 .NET)
(compiled Aug  2 2013,16:46:58)
Empirical absorption correction using spherical harmonics,
 implemented in SCALE3 ABSPACK scaling algorithm.
;
_exptl_crystal_colour colourless
_exptl_crystal_colour_primary colourless
_exptl_crystal_density_diffrn 1.378
_exptl_crystal_description block
_exptl_crystal_F_000 808
_exptl_crystal_size_max 0.3
_exptl_crystal_size_mid 0.3
_exptl_crystal_size_min 0.1
_refine_diff_density_max 0.814
_refine_diff_density_min -0.436
_refine_diff_density_rms 0.072
_refine_ls_abs_structure_details
;
 Flack x determined using 919 quotients [(I+)-(I-)]/[(I+)+(I-)]
 (Parsons, Flack and Wagner, Acta Cryst. B69 (2013) 249-259).
;
_refine_ls_abs_structure_Flack 0.04(15)
_refine_ls_extinction_coef 0.020(3)
_refine_ls_extinction_expression Fc^*^=kFc[1+0.001xFc^2^\l^3^/sin(2\q)]^-1/4^
_refine_ls_extinction_method 'SHELXL-2014/7 (Sheldrick 2014'
_refine_ls_goodness_of_fit_ref 1.049
_refine_ls_hydrogen_treatment constr
_refine_ls_matrix_type full
_refine_ls_number_parameters 254
_refine_ls_number_reflns 3504
_refine_ls_number_restraints 0
_refine_ls_restrained_S_all 1.049
_refine_ls_R_factor_all 0.0998
_refine_ls_R_factor_gt 0.0857
_refine_ls_shift/su_max 0.000
_refine_ls_shift/su_mean 0.000
_refine_ls_structure_factor_coef Fsqd
_refine_ls_weighting_details 'w=1/[\s^2^(Fo^2^)+(0.1775P)^2^+0.3240P] where P=(Fo^2^+2Fc^2^)/3'
_refine_ls_weighting_scheme calc
_refine_ls_wR_factor_gt 0.2380
_refine_ls_wR_factor_ref 0.2589
_reflns_Friedel_coverage 0.703
_reflns_Friedel_fraction_full 0.996
_reflns_Friedel_fraction_max 0.970
_reflns_number_gt 2804
_reflns_number_total 3504
_reflns_threshold_expression 'I > 2\s(I)'
_cod_data_source_file ol6b00460_si_003.cif
_cod_data_source_block skg_babu4_3g
_cod_original_cell_volume 1876.44(16)
_cod_database_code 1543152
_chemical_oxdiff_formula 'C21 H18 F3 N O3'
_shelx_space_group_comment
;
The symmetry employed for this shelxl refinement is uniquely defined
by the following loop, which should always be used as a source of
symmetry information in preference to the above space-group names.
They are only intended as comments.
;
_reflns_odcompleteness_completeness 99.65
_reflns_odcompleteness_iscentric 1
_reflns_odcompleteness_theta 66.97
_olex2_refinement_description
;
1. Fixed Uiso
 At 1.2 times of:
  All C(H) groups, All C(H,H) groups
2.a Ternary CH refined with riding coordinates:
 C8(H8), C9(H9), C10(H10)
2.b Secondary CH2 refined with riding coordinates:
 C11(H11A,H11B), C13(H13A,H13B)
2.c Aromatic/amide H refined with riding coordinates:
 C3(H3), C4(H4), C6(H6), C7(H7), C14(H14), C15(H15), C17(H17), C18(H18),
 C19(H19), C20(H20), C21(H21)
;

loop_
_space_group_symop_operation_xyz
'x, y, z'
'-x+1/2, -y, z+1/2'
'x+1/2, -y+1/2, -z'
'-x, y+1/2, -z+1/2'

loop_
_atom_site_label
_atom_site_type_symbol
_atom_site_fract_x
_atom_site_fract_y
_atom_site_fract_z
_atom_site_U_iso_or_equiv
_atom_site_adp_type
_atom_site_occupancy
_atom_site_site_symmetry_order
_atom_site_calc_flag
_atom_site_refinement_flags_posn
F1 F -0.286(2) -0.6273(5) -0.9037(4) 0.217(6) Uani 1 1 d .
F2 F -0.2815(19) -0.7460(5) -0.9484(3) 0.215(6) Uani 1 1 d .
F3 F -0.5560(16) -0.6940(6) -0.9148(3) 0.176(4) Uani 1 1 d .
O1 O -0.0260(6) -0.7677(2) -0.4665(2) 0.0607(10) Uani 1 1 d .
O2 O -0.1785(17) -1.0521(4) -0.6786(3) 0.134(3) Uani 1 1 d .
O3 O -0.4545(12) -0.9690(4) -0.6580(3) 0.105(2) Uani 1 1 d .
N1 N -0.2540(13) -0.9878(3) -0.6569(3) 0.0770(18) Uani 1 1 d .
C1 C -0.3439(19) -0.7014(5) -0.8983(4) 0.089(2) Uani 1 1 d .
C2 C -0.3067(13) -0.7383(3) -0.8289(3) 0.0667(16) Uani 1 1 d .
C3 C -0.4573(12) -0.7262(4) -0.7775(3) 0.0717(17) Uani 1 1 d .
H3 H -0.5847 -0.6953 -0.7858 0.086 Uiso 1 1 calc R
C4 C -0.4196(10) -0.7601(4) -0.7130(3) 0.0618(14) Uani 1 1 d .
H4 H -0.5235 -0.7519 -0.6784 0.074 Uiso 1 1 calc R
C5 C -0.2319(9) -0.8057(3) -0.6990(2) 0.0501(11) Uani 1 1 d .
C6 C -0.0811(11) -0.8181(4) -0.7519(3) 0.0711(18) Uani 1 1 d .
H6 H 0.0461 -0.8494 -0.7441 0.085 Uiso 1 1 calc R
C7 C -0.1199(15) -0.7841(5) -0.8161(3) 0.084(2) Uani 1 1 d .
H7 H -0.0175 -0.7923 -0.8512 0.100 Uiso 1 1 calc R
C8 C -0.1918(8) -0.8383(3) -0.6267(2) 0.0445(11) Uani 1 1 d .
H8 H -0.3336 -0.8380 -0.6022 0.053 Uiso 1 1 calc R
C9 C -0.0992(9) -0.9267(3) -0.6235(3) 0.0520(12) Uani 1 1 d .
H9 H 0.0399 -0.9274 -0.6494 0.062 Uiso 1 1 calc R
C10 C -0.0498(9) -0.9573(3) -0.5494(3) 0.0556(13) Uani 1 1 d .
H10 H 0.0308 -1.0102 -0.5537 0.067 Uiso 1 1 calc R
C11 C 0.1074(8) -0.8952(4) -0.5143(3) 0.0573(13) Uani 1 1 d .
H11A H 0.1287 -0.9113 -0.4666 0.069 Uiso 1 1 calc R
H11B H 0.2501 -0.8966 -0.5371 0.069 Uiso 1 1 calc R
C12 C 0.0155(7) -0.8085(3) -0.5174(3) 0.0499(11) Uani 1 1 d .
C13 C -0.0340(9) -0.7785(3) -0.5887(3) 0.0503(12) Uani 1 1 d .
H13A H 0.1029 -0.7739 -0.6145 0.060 Uiso 1 1 calc R
H13B H -0.1004 -0.7234 -0.5864 0.060 Uiso 1 1 calc R
C14 C -0.2551(9) -0.9754(4) -0.5078(3) 0.0644(15) Uani 1 1 d .
H14 H -0.3671 -1.0025 -0.5319 0.077 Uiso 1 1 calc R
C15 C -0.2992(12) -0.9598(4) -0.4456(4) 0.0720(16) Uani 1 1 d .
H15 H -0.2029 -0.9246 -0.4219 0.086 Uiso 1 1 calc R
C16 C -0.4934(11) -0.9931(4) -0.4067(3) 0.0690(17) Uani 1 1 d .
C17 C -0.6357(14) -1.0552(5) -0.4261(4) 0.080(2) Uani 1 1 d .
H17 H -0.6090 -1.0847 -0.4665 0.097 Uiso 1 1 calc R
C18 C -0.8172(15) -1.0748(5) -0.3870(5) 0.092(2) Uani 1 1 d .
H18 H -0.9117 -1.1171 -0.4017 0.111 Uiso 1 1 calc R
C19 C -0.8622(14) -1.0339(6) -0.3272(5) 0.093(3) Uani 1 1 d .
H19 H -0.9876 -1.0467 -0.3016 0.111 Uiso 1 1 calc R
C20 C -0.7161(17) -0.9725(6) -0.3057(4) 0.095(3) Uani 1 1 d .
H20 H -0.7402 -0.9451 -0.2641 0.113 Uiso 1 1 calc R
C21 C -0.5357(14) -0.9519(4) -0.3452(4) 0.082(2) Uani 1 1 d .
H21 H -0.4408 -0.9097 -0.3306 0.098 Uiso 1 1 calc R

loop_
_atom_site_aniso_label
_atom_site_aniso_U_11
_atom_site_aniso_U_22
_atom_site_aniso_U_33
_atom_site_aniso_U_23
_atom_site_aniso_U_13
_atom_site_aniso_U_12
F1 0.354(14) 0.173(7) 0.124(5) 0.098(5) -0.093(7) -0.137(9)
F2 0.365(15) 0.235(9) 0.045(2) 0.017(4) 0.029(5) 0.148(11)
F3 0.203(8) 0.235(9) 0.090(4) 0.066(5) -0.054(5) 0.002(7)
O1 0.058(2) 0.064(2) 0.059(2) -0.0148(18) -0.0097(16) -0.0028(18)
O2 0.237(9) 0.070(3) 0.094(4) -0.031(3) 0.025(5) -0.047(5)
O3 0.111(4) 0.107(4) 0.096(4) 0.022(3) -0.045(3) -0.045(4)
N1 0.127(6) 0.061(3) 0.043(2) 0.002(2) -0.001(3) -0.031(3)
C1 0.139(7) 0.070(4) 0.057(4) 0.011(3) 0.001(4) 0.006(5)
C2 0.106(4) 0.051(3) 0.043(3) 0.004(2) -0.001(3) 0.003(3)
C3 0.080(4) 0.077(4) 0.057(3) 0.013(3) -0.001(3) 0.017(3)
C4 0.064(3) 0.073(3) 0.049(3) 0.005(3) 0.003(2) 0.013(3)
C5 0.059(3) 0.051(3) 0.039(2) -0.001(2) 0.002(2) 0.002(2)
C6 0.074(4) 0.088(4) 0.051(3) 0.012(3) 0.015(3) 0.025(3)
C7 0.119(6) 0.083(4) 0.048(3) 0.004(3) 0.029(4) 0.021(4)
C8 0.046(2) 0.050(2) 0.038(2) -0.0016(19) 0.0013(17) -0.0003(19)
C9 0.064(3) 0.047(3) 0.044(3) -0.004(2) 0.007(2) -0.001(2)
C10 0.064(3) 0.049(3) 0.054(3) 0.000(2) 0.003(2) 0.004(2)
C11 0.048(2) 0.066(3) 0.058(3) 0.006(3) -0.005(2) 0.003(2)
C12 0.042(2) 0.054(3) 0.054(3) -0.006(2) -0.007(2) -0.006(2)
C13 0.055(3) 0.048(3) 0.048(3) -0.003(2) -0.003(2) 0.001(2)
C14 0.056(3) 0.087(4) 0.050(3) 0.017(3) -0.006(2) -0.009(3)
C15 0.082(4) 0.062(3) 0.071(4) -0.003(3) -0.013(3) -0.005(3)
C16 0.063(3) 0.084(4) 0.060(3) 0.031(3) -0.005(3) 0.012(3)
C17 0.106(5) 0.078(4) 0.057(4) 0.000(3) -0.010(4) 0.024(4)
C18 0.099(5) 0.075(4) 0.104(6) 0.026(4) -0.024(5) -0.018(4)
C19 0.081(4) 0.114(6) 0.083(5) 0.041(5) 0.014(4) 0.005(5)
C20 0.122(7) 0.099(6) 0.062(4) 0.001(4) 0.004(4) 0.036(6)
C21 0.095(5) 0.061(3) 0.089(5) 0.011(3) -0.022(4) -0.007(3)

loop_
_atom_type_symbol
_atom_type_description
_atom_type_scat_dispersion_real
_atom_type_scat_dispersion_imag
_atom_type_scat_source
C C 0.0181 0.0091 'International Tables Vol C Tables 4.2.6.8 and 6.1.1.4'
H H 0.0000 0.0000 'International Tables Vol C Tables 4.2.6.8 and 6.1.1.4'
N N 0.0311 0.0180 'International Tables Vol C Tables 4.2.6.8 and 6.1.1.4'
O O 0.0492 0.0322 'International Tables Vol C Tables 4.2.6.8 and 6.1.1.4'
F F 0.0727 0.0534 'International Tables Vol C Tables 4.2.6.8 and 6.1.1.4'

loop_
_geom_angle_atom_site_label_1
_geom_angle_atom_site_label_2
_geom_angle_atom_site_label_3
_geom_angle
O2 N1 O3 124.7(7)
O2 N1 C9 118.1(8)
O3 N1 C9 117.2(6)
F1 C1 F2 113.0(9)
F1 C1 F3 99.6(10)
F1 C1 C2 114.4(7)
F2 C1 F3 98.9(9)
F2 C1 C2 115.3(7)
F3 C1 C2 113.5(8)
C3 C2 C1 120.4(7)
C3 C2 C7 119.6(5)
C7 C2 C1 120.1(7)
C2 C3 C4 119.8(6)
C5 C4 C3 121.5(5)
C4 C5 C6 118.1(5)
C4 C5 C8 119.8(5)
C6 C5 C8 122.1(5)
C7 C6 C5 120.0(6)
C2 C7 C6 121.0(6)
C5 C8 C9 114.6(4)
C5 C8 C13 109.2(4)
C9 C8 C13 109.2(4)
N1 C9 C8 110.9(5)
N1 C9 C10 108.4(4)
C8 C9 C10 113.7(4)
C11 C10 C9 109.1(4)
C14 C10 C9 113.5(5)
C14 C10 C11 113.4(5)
C12 C11 C10 110.6(4)
O1 C12 C11 122.9(5)
O1 C12 C13 122.8(5)
C11 C12 C13 114.1(5)
C12 C13 C8 111.7(4)
C15 C14 C10 130.4(6)
C14 C15 C16 125.4(7)
C17 C16 C15 127.9(7)
C17 C16 C21 117.8(7)
C21 C16 C15 114.2(7)
C16 C17 C18 121.1(7)
C19 C18 C17 121.5(8)
C18 C19 C20 118.1(8)
C21 C20 C19 120.5(7)
C20 C21 C16 120.9(8)

loop_
_geom_bond_atom_site_label_1
_geom_bond_atom_site_label_2
_geom_bond_distance
F1 C1 1.238(10)
F2 C1 1.262(9)
F3 C1 1.327(13)
O1 C12 1.210(7)
O2 N1 1.201(9)
O3 N1 1.249(10)
N1 C9 1.501(8)
C1 C2 1.487(9)
C2 C3 1.365(9)
C2 C7 1.369(11)
C3 C4 1.383(8)
C4 C5 1.377(8)
C5 C6 1.388(7)
C5 C8 1.515(7)
C6 C7 1.381(9)
C8 C9 1.521(7)
C8 C13 1.538(7)
C9 C10 1.548(8)
C10 C11 1.533(8)
C10 C14 1.510(8)
C11 C12 1.494(8)
C12 C13 1.494(7)
C14 C15 1.261(9)
C15 C16 1.494(10)
C16 C17 1.367(10)
C16 C21 1.386(11)
C17 C18 1.371(12)
C18 C19 1.359(13)
C19 C20 1.384(13)
C20 C21 1.374(12)
